data_2312388
loop_
_publ_author_name
'Znovjyak, Kateryna'
'Fritsky, Igor O.'
'Sliva, Tatiana Y.'
'Amirkhanov, Vladimir M.'
'Malinkin, Sergey O.'
'Shova, Sergiu'
'Seredyuk, Maksym'

_publ_section_title
;
 Crystal structure of
 bis-{3-(3,4-di-meth-oxy-phen-yl)-5-[6-(pyrazol-1-yl)pyridin-2-yl]-1,2,4-triazol-3-ato}iron(II)-methanol-chloro-form
 (1/2/2).
;
_journal_coeditor_code TX2075
_journal_issue 'Pt 10'
_journal_name_full 'Acta crystallographica. Section E, Crystallographic communications'
_journal_page_first 962
_journal_page_last 966
_journal_paper_doi 10.1107/S2056989023008423
_journal_volume 79
_journal_year 2023
_chemical_formula_iupac '[Fe (C18 H15 N6 O2)2], 2C H4 O, 2C H Cl3'
_chemical_formula_moiety 'C36 H30 Fe N12 O4, 2(C H Cl3), 2(C H4 O)'
_chemical_formula_sum 'C40 H40 Cl6 Fe N12 O6'
_chemical_formula_weight 1053.39
_chemical_name_systematic
;
Bis{3-(3,4-dimethoxyphenyl)-5-[6-(pyrazol-1-yl)pyridin-2-yl]-\
1,2,4-triazol-3-ato}iron(II)--methanol--chloroform (1/2/2)
;
_space_group_crystal_system orthorhombic
_space_group_IT_number 60
_space_group_name_Hall '-P 2n 2ab'
_space_group_name_H-M_alt 'P b c n'
_atom_sites_solution_hydrogens geom
_audit_creation_method
;
Olex2 1.3
(compiled 2020.11.12 svn.r5f609507 for OlexSys, GUI svn.r6408)
;
_cell_angle_alpha 90
_cell_angle_beta 90
_cell_angle_gamma 90
_cell_formula_units_Z 4
_cell_length_a 12.7195(9)
_cell_length_b 10.281(3)
_cell_length_c 36.735(3)
_cell_measurement_reflns_used 2694
_cell_measurement_temperature 180.00(10)
_cell_measurement_theta_max 22.0950
_cell_measurement_theta_min 2.0100
_cell_volume 4803.8(15)
_computing_cell_refinement
;
CrysAlisPro 1.171.41.123a (Rigaku OD, 2022)
;
_computing_data_collection
;
CrysAlisPro 1.171.41.123a (Rigaku OD, 2022)
;
_computing_data_reduction
;
CrysAlisPro 1.171.41.123a (Rigaku OD, 2022)
;
_computing_molecular_graphics
;
Olex2 1.3 (Dolomanov <i>et al.</i>,  2009)
;
_computing_publication_material
;
Olex2 1.3 (Dolomanov <i>et al.</i>,  2009)
;
_computing_structure_refinement
;
<i>SHELXL2018/3</i> (Sheldrick, 2015b)
;
_computing_structure_solution
;
<i>SHELXT</i> (Sheldrick, 2015a)
;
_diffrn_ambient_temperature 180.00(10)
_diffrn_detector 'CCD plate'
_diffrn_detector_area_resol_mean 16.1593
_diffrn_measured_fraction_theta_full 1.000
_diffrn_measured_fraction_theta_max 0.839
_diffrn_measurement_device 'four-circle diffractometer'
_diffrn_measurement_device_type 'Xcalibur, Eos'
_diffrn_measurement_method '\w scans'
_diffrn_radiation_monochromator graphite
_diffrn_radiation_probe x-ray
_diffrn_radiation_type 'Mo K\a'
_diffrn_radiation_wavelength 0.71073
_diffrn_reflns_av_R_equivalents 0.0922
_diffrn_reflns_av_unetI/netI 0.1342
_diffrn_reflns_limit_h_max 14
_diffrn_reflns_limit_h_min -17
_diffrn_reflns_limit_k_max 13
_diffrn_reflns_limit_k_min -11
_diffrn_reflns_limit_l_max 45
_diffrn_reflns_limit_l_min -30
_diffrn_reflns_number 18857
_diffrn_reflns_theta_full 25.242
_diffrn_reflns_theta_max 29.278
_diffrn_reflns_theta_min 1.947
_diffrn_source 'fine-focus sealed X-ray tube'
_exptl_absorpt_coefficient_mu 0.706
_exptl_absorpt_correction_T_max 1.00000
_exptl_absorpt_correction_T_min 0.99521
_exptl_absorpt_correction_type multi-scan
_exptl_absorpt_process_details
;
(CrysAlisPro; Rigaku OD, 2022)
;
_exptl_crystal_colour 'clear light yellow'
_exptl_crystal_density_diffrn 1.456
_exptl_crystal_description prism
_exptl_crystal_F_000 2160
_exptl_crystal_size_max 0.25
_exptl_crystal_size_mid 0.2
_exptl_crystal_size_min 0.03
_refine_diff_density_max 0.388
_refine_diff_density_min -0.440
_refine_ls_extinction_method none
_refine_ls_goodness_of_fit_ref 1.034
_refine_ls_hydrogen_treatment constr
_refine_ls_matrix_type full
_refine_ls_number_parameters 298
_refine_ls_number_reflns 5510
_refine_ls_number_restraints 0
_refine_ls_restrained_S_all 1.034
_refine_ls_R_factor_all 0.1590
_refine_ls_R_factor_gt 0.0791
_refine_ls_shift/su_max 0.000
_refine_ls_shift/su_mean 0.000
_refine_ls_structure_factor_coef Fsqd
_refine_ls_weighting_details 'w=1/[\s^2^(Fo^2^)+(0.0352P)^2^+1.3579P] where P=(Fo^2^+2Fc^2^)/3'
_refine_ls_weighting_scheme calc
_refine_ls_wR_factor_gt 0.1178
_refine_ls_wR_factor_ref 0.1446
_reflns_number_gt 2962
_reflns_number_total 5510
_reflns_threshold_expression 'I > 2\s(I)'
_cod_data_source_file tx2075sup1.cif
_cod_data_source_block I
_cod_original_cell_volume 4804.0(13)
_cod_database_code 2312388
_shelx_space_group_comment
;
The symmetry employed for this shelxl refinement is uniquely defined
by the following loop, which should always be used as a source of
symmetry information in preference to the above space-group names.
They are only intended as comments.
;

loop_
_space_group_symop_operation_xyz
'x, y, z'
'-x+1/2, -y+1/2, z+1/2'
'-x, y, -z+1/2'
'x+1/2, -y+1/2, -z'
'-x, -y, -z'
'x-1/2, y-1/2, -z-1/2'
'x, -y, z-1/2'
'-x-1/2, y-1/2, z'

loop_
_atom_site_type_symbol
_atom_site_label
_atom_site_fract_x
_atom_site_fract_y
_atom_site_fract_z
_atom_site_U_iso_or_equiv
_atom_site_adp_type
_atom_site_calc_flag
_atom_site_occupancy
_atom_site_disorder_assembly
_atom_site_disorder_group
Fe Fe1 0.500000 0.76448(9) 0.750000 0.0222(2) Uani d 1 . .
Cl Cl1 0.66889(10) 0.30702(16) 0.48491(4) 0.0718(5) Uani d 1 . .
Cl Cl3 0.45098(10) 0.2575(2) 0.46990(4) 0.0951(7) Uani d 1 . .
Cl Cl2 0.60243(13) 0.05279(18) 0.46193(4) 0.0862(6) Uani d 1 . .
N N3 0.6647(2) 0.7695(3) 0.76381(8) 0.0212(8) Uani d 1 . .
O O1 0.6486(2) 0.1131(3) 0.56399(8) 0.0363(8) Uani d 1 . .
N N4 0.5728(2) 0.6285(3) 0.71371(8) 0.0221(8) Uani d 1 . .
N N2 0.6252(2) 0.9304(3) 0.80493(9) 0.0236(8) Uani d 1 . .
N N5 0.5447(2) 0.5444(3) 0.68666(8) 0.0223(8) Uani d 1 . .
O O2 0.4939(2) 0.2752(3) 0.56650(8) 0.0427(9) Uani d 1 . .
N N1 0.5214(2) 0.9131(3) 0.79464(9) 0.0246(8) Uani d 1 . .
O O3 0.3669(2) 0.6194(4) 0.64823(9) 0.0525(10) Uani d 1 . .
H H3A 0.421091 0.594475 0.659283 0.079 Uiso calc 1 . .
N N6 0.7165(2) 0.5103(3) 0.69940(8) 0.0221(8) Uani d 1 . .
C C9 0.6755(3) 0.6051(4) 0.72010(10) 0.0216(10) Uani d 1 . .
C C8 0.7306(3) 0.6878(4) 0.74638(10) 0.0208(9) Uani d 1 . .
C C14 0.6502(3) 0.1976(4) 0.59249(11) 0.0272(10) Uani d 1 . .
C C4 0.7027(3) 0.8539(4) 0.78750(10) 0.0222(10) Uani d 1 . .
C C16 0.5594(3) 0.3751(4) 0.62214(11) 0.0261(10) Uani d 1 . .
H H16 0.501808 0.433833 0.623005 0.031 Uiso calc 1 . .
C C3 0.6331(3) 1.0150(4) 0.83276(12) 0.0348(12) Uani d 1 . .
H H3 0.696474 1.042065 0.844178 0.042 Uiso calc 1 . .
C C12 0.7199(3) 0.2910(4) 0.64749(11) 0.0296(11) Uani d 1 . .
H H12 0.773273 0.291996 0.665593 0.036 Uiso calc 1 . .
C C7 0.8379(3) 0.6927(4) 0.75259(11) 0.0295(11) Uani d 1 . .
H H7 0.884266 0.634916 0.740344 0.035 Uiso calc 1 . .
C C10 0.6324(3) 0.4768(4) 0.67851(10) 0.0222(10) Uani d 1 . .
C C5 0.8097(3) 0.8673(4) 0.79519(11) 0.0300(11) Uani d 1 . .
H H5 0.835528 0.930144 0.811906 0.036 Uiso calc 1 . .
C C1 0.4682(3) 0.9884(4) 0.81718(11) 0.0281(11) Uani d 1 . .
H H1 0.393795 0.996704 0.816911 0.034 Uiso calc 1 . .
C C13 0.7257(3) 0.2015(4) 0.61954(11) 0.0304(11) Uani d 1 . .
H H13 0.782566 0.141665 0.618878 0.036 Uiso calc 1 . .
C C11 0.6377(3) 0.3795(4) 0.64968(10) 0.0246(10) Uani d 1 . .
C C2 0.5343(3) 1.0548(5) 0.84167(13) 0.0399(13) Uani d 1 . .
H H2 0.514382 1.114171 0.860259 0.048 Uiso calc 1 . .
C C15 0.5664(3) 0.2858(4) 0.59409(11) 0.0266(10) Uani d 1 . .
C C6 0.8757(3) 0.7825(5) 0.77677(12) 0.0361(12) Uani d 1 . .
H H6 0.949305 0.786965 0.781044 0.043 Uiso calc 1 . .
C C20 0.5675(3) 0.1923(5) 0.48712(13) 0.0490(14) Uani d 1 . .
H H20 0.556297 0.166973 0.513117 0.059 Uiso calc 1 . .
C C17 0.7283(3) 0.0157(5) 0.56289(13) 0.0488(14) Uani d 1 . .
H H17A 0.720138 -0.036527 0.540761 0.073 Uiso calc 1 . .
H H17B 0.721896 -0.040564 0.584307 0.073 Uiso calc 1 . .
H H17C 0.797583 0.057357 0.562860 0.073 Uiso calc 1 . .
C C19 0.3952(4) 0.7063(6) 0.62079(14) 0.0644(17) Uani d 1 . .
H H19A 0.433569 0.659748 0.601683 0.097 Uiso calc 1 . .
H H19B 0.440099 0.774643 0.630986 0.097 Uiso calc 1 . .
H H19C 0.331711 0.745638 0.610407 0.097 Uiso calc 1 . .
C C18 0.4062(4) 0.3632(6) 0.56791(15) 0.085(2) Uani d 1 . .
H H18A 0.357693 0.343789 0.547915 0.127 Uiso calc 1 . .
H H18B 0.431588 0.452834 0.565572 0.127 Uiso calc 1 . .
H H18C 0.369588 0.353055 0.591206 0.127 Uiso calc 1 . .

loop_
_atom_site_aniso_label
_atom_site_aniso_U_11
_atom_site_aniso_U_22
_atom_site_aniso_U_33
_atom_site_aniso_U_12
_atom_site_aniso_U_13
_atom_site_aniso_U_23
Fe1 0.0131(4) 0.0258(5) 0.0278(4) 0.000 -0.0003(3) 0.000
Cl1 0.0667(9) 0.0745(13) 0.0741(11) -0.0242(8) -0.0098(7) -0.0051(10)
Cl3 0.0540(9) 0.1473(19) 0.0841(12) 0.0051(10) -0.0120(7) 0.0380(14)
Cl2 0.1297(13) 0.0655(12) 0.0634(11) -0.0138(11) 0.0108(9) -0.0116(11)
N3 0.0149(15) 0.023(2) 0.0261(18) 0.0011(15) -0.0012(13) -0.0012(18)
O1 0.0454(17) 0.029(2) 0.0346(18) 0.0121(16) -0.0062(14) -0.0080(17)
N4 0.0150(15) 0.026(2) 0.0250(19) -0.0001(15) 0.0003(13) -0.0049(18)
N2 0.0133(15) 0.023(2) 0.034(2) 0.0000(14) 0.0004(14) -0.0089(19)
N5 0.0204(16) 0.024(2) 0.0228(18) -0.0025(15) -0.0025(13) -0.0074(18)
O2 0.0406(17) 0.044(2) 0.0439(18) 0.0137(16) -0.0179(14) -0.0162(18)
N1 0.0110(15) 0.027(2) 0.036(2) -0.0004(14) -0.0007(13) -0.0012(19)
O3 0.0282(15) 0.074(3) 0.056(2) -0.0040(18) -0.0061(15) 0.027(2)
N6 0.0194(16) 0.024(2) 0.0232(19) -0.0008(15) -0.0015(13) 0.0019(17)
C9 0.0167(19) 0.026(3) 0.022(2) -0.0009(18) -0.0007(15) 0.002(2)
C8 0.0186(19) 0.019(2) 0.024(2) 0.0022(17) 0.0017(16) 0.000(2)
C14 0.035(2) 0.022(3) 0.025(2) 0.004(2) 0.0003(18) -0.001(2)
C4 0.0177(19) 0.023(3) 0.026(2) -0.0007(18) 0.0036(16) -0.003(2)
C16 0.022(2) 0.020(3) 0.036(3) 0.0009(18) -0.0020(17) -0.004(2)
C3 0.024(2) 0.034(3) 0.046(3) -0.004(2) -0.0011(19) -0.019(3)
C12 0.031(2) 0.028(3) 0.030(2) 0.003(2) -0.0083(18) -0.001(2)
C7 0.019(2) 0.034(3) 0.035(2) 0.0060(18) 0.0008(17) -0.010(3)
C10 0.0180(19) 0.023(3) 0.025(2) -0.0001(18) 0.0001(16) -0.002(2)
C5 0.0190(19) 0.034(3) 0.037(3) -0.006(2) -0.0029(18) -0.008(2)
C1 0.0181(19) 0.026(3) 0.040(3) 0.0038(18) 0.0061(18) 0.000(2)
C13 0.032(2) 0.026(3) 0.033(3) 0.008(2) -0.0017(18) 0.000(2)
C11 0.024(2) 0.024(3) 0.025(2) -0.0024(19) 0.0018(17) 0.000(2)
C2 0.032(2) 0.035(3) 0.053(3) 0.006(2) 0.009(2) -0.020(3)
C15 0.026(2) 0.023(3) 0.031(2) -0.0042(19) -0.0047(17) -0.002(2)
C6 0.0129(19) 0.051(4) 0.045(3) 0.000(2) -0.0015(18) -0.011(3)
C20 0.052(3) 0.054(4) 0.041(3) -0.008(3) -0.005(2) -0.002(3)
C17 0.060(3) 0.036(3) 0.051(3) 0.014(3) -0.003(2) -0.017(3)
C19 0.096(4) 0.051(4) 0.047(3) 0.007(3) 0.001(3) 0.013(4)
C18 0.061(3) 0.100(6) 0.094(5) 0.049(4) -0.051(3) -0.051(5)

loop_
_atom_type_symbol
_atom_type_description
_atom_type_scat_dispersion_real
_atom_type_scat_dispersion_imag
_atom_type_scat_source
C C 0.0033 0.0016 'International Tables Vol C Tables 4.2.6.8 and 6.1.1.4'
H H 0.0000 0.0000 'International Tables Vol C Tables 4.2.6.8 and 6.1.1.4'
Cl Cl 0.1484 0.1585 'International Tables Vol C Tables 4.2.6.8 and 6.1.1.4'
Fe Fe 0.3463 0.8444 'International Tables Vol C Tables 4.2.6.8 and 6.1.1.4'
N N 0.0061 0.0033 'International Tables Vol C Tables 4.2.6.8 and 6.1.1.4'
O O 0.0106 0.0060 'International Tables Vol C Tables 4.2.6.8 and 6.1.1.4'

loop_
_geom_angle_atom_site_label_1
_geom_angle_atom_site_label_2
_geom_angle_atom_site_label_3
_geom_angle_site_symmetry_1
_geom_angle_site_symmetry_3
_geom_angle
_geom_angle_publ_flag
N3 Fe1 N3 3_656 . 177.28(19) ?
N3 Fe1 N1 . . 72.28(11) ?
N3 Fe1 N1 3_656 . 105.79(11) ?
N3 Fe1 N1 3_656 3_656 72.29(11) ?
N3 Fe1 N1 . 3_656 105.79(11) ?
N4 Fe1 N3 3_656 . 106.79(11) ?
N4 Fe1 N3 . 3_656 106.79(11) ?
N4 Fe1 N3 3_656 3_656 75.05(12) ?
N4 Fe1 N3 . . 75.05(12) ?
N4 Fe1 N4 . 3_656 98.53(18) ?
N4 Fe1 N1 3_656 3_656 147.30(10) ?
N4 Fe1 N1 3_656 . 92.40(12) ?
N4 Fe1 N1 . . 147.30(10) ?
N4 Fe1 N1 . 3_656 92.40(12) ?
N1 Fe1 N1 . 3_656 94.81(17) ?
C8 N3 Fe1 . . 118.5(3) ?
C4 N3 Fe1 . . 121.7(2) ?
C4 N3 C8 . . 119.7(3) ?
C14 O1 C17 . . 117.3(3) ?
N5 N4 Fe1 . . 138.9(2) ?
C9 N4 Fe1 . . 115.3(3) ?
C9 N4 N5 . . 105.5(3) ?
N1 N2 C4 . . 118.0(3) ?
C3 N2 N1 . . 111.2(3) ?
C3 N2 C4 . . 130.7(3) ?
C10 N5 N4 . . 105.8(3) ?
C15 O2 C18 . . 116.3(3) ?
N2 N1 Fe1 . . 113.6(2) ?
C1 N1 Fe1 . . 142.2(2) ?
C1 N1 N2 . . 104.0(3) ?
C19 O3 H3A . . 109.5 ?
C9 N6 C10 . . 101.4(3) ?
N4 C9 C8 . . 118.3(3) ?
N6 C9 N4 . . 114.1(3) ?
N6 C9 C8 . . 127.5(3) ?
N3 C8 C9 . . 112.1(3) ?
N3 C8 C7 . . 120.8(4) ?
C7 C8 C9 . . 127.0(4) ?
O1 C14 C13 . . 125.6(4) ?
O1 C14 C15 . . 115.7(3) ?
C13 C14 C15 . . 118.7(4) ?
N3 C4 N2 . . 114.2(3) ?
N3 C4 C5 . . 123.6(4) ?
C5 C4 N2 . . 122.2(4) ?
C11 C16 H16 . . 119.8 ?
C15 C16 H16 . . 119.8 ?
C15 C16 C11 . . 120.5(4) ?
N2 C3 H3 . . 126.0 ?
N2 C3 C2 . . 107.9(4) ?
C2 C3 H3 . . 126.0 ?
C13 C12 H12 . . 119.3 ?
C13 C12 C11 . . 121.3(4) ?
C11 C12 H12 . . 119.3 ?
C8 C7 H7 . . 120.7 ?
C6 C7 C8 . . 118.5(4) ?
C6 C7 H7 . . 120.7 ?
N5 C10 N6 . . 113.2(4) ?
N5 C10 C11 . . 123.6(3) ?
N6 C10 C11 . . 123.1(3) ?
C4 C5 H5 . . 122.3 ?
C6 C5 C4 . . 115.4(4) ?
C6 C5 H5 . . 122.3 ?
N1 C1 H1 . . 123.9 ?
N1 C1 C2 . . 112.3(3) ?
C2 C1 H1 . . 123.9 ?
C14 C13 H13 . . 119.4 ?
C12 C13 C14 . . 121.2(4) ?
C12 C13 H13 . . 119.4 ?
C16 C11 C10 . . 120.5(4) ?
C12 C11 C16 . . 117.8(4) ?
C12 C11 C10 . . 121.7(3) ?
C3 C2 C1 . . 104.6(4) ?
C3 C2 H2 . . 127.7 ?
C1 C2 H2 . . 127.7 ?
O2 C15 C14 . . 115.3(4) ?
O2 C15 C16 . . 124.0(4) ?
C16 C15 C14 . . 120.6(4) ?
C7 C6 C5 . . 121.9(3) ?
C7 C6 H6 . . 119.1 ?
C5 C6 H6 . . 119.1 ?
Cl1 C20 Cl2 . . 109.8(2) ?
Cl1 C20 H20 . . 109.0 ?
Cl3 C20 Cl1 . . 110.5(3) ?
Cl3 C20 Cl2 . . 109.6(3) ?
Cl3 C20 H20 . . 109.0 ?
Cl2 C20 H20 . . 109.0 ?
O1 C17 H17A . . 109.5 ?
O1 C17 H17B . . 109.5 ?
O1 C17 H17C . . 109.5 ?
H17A C17 H17B . . 109.5 ?
H17A C17 H17C . . 109.5 ?
H17B C17 H17C . . 109.5 ?
O3 C19 H19A . . 109.5 ?
O3 C19 H19B . . 109.5 ?
O3 C19 H19C . . 109.5 ?
H19A C19 H19B . . 109.5 ?
H19A C19 H19C . . 109.5 ?
H19B C19 H19C . . 109.5 ?
O2 C18 H18A . . 109.5 ?
O2 C18 H18B . . 109.5 ?
O2 C18 H18C . . 109.5 ?
H18A C18 H18B . . 109.5 ?
H18A C18 H18C . . 109.5 ?
H18B C18 H18C . . 109.5 ?

loop_
_geom_bond_atom_site_label_1
_geom_bond_atom_site_label_2
_geom_bond_site_symmetry_2
_geom_bond_distance
_geom_bond_publ_flag
Fe1 N3 . 2.156(3) ?
Fe1 N3 3_656 2.156(3) ?
Fe1 N4 3_656 2.142(3) ?
Fe1 N4 . 2.142(3) ?
Fe1 N1 . 2.258(3) ?
Fe1 N1 3_656 2.258(3) ?
Cl1 C20 . 1.749(5) ?
Cl3 C20 . 1.745(5) ?
Cl2 C20 . 1.764(5) ?
N3 C8 . 1.348(4) ?
N3 C4 . 1.320(5) ?
O1 C14 . 1.361(5) ?
O1 C17 . 1.425(5) ?
N4 N5 . 1.365(4) ?
N4 C9 . 1.349(4) ?
N2 N1 . 1.385(4) ?
N2 C4 . 1.414(4) ?
N2 C3 . 1.346(5) ?
N5 C10 . 1.347(4) ?
O2 C15 . 1.374(4) ?
O2 C18 . 1.437(5) ?
N1 C1 . 1.320(5) ?
O3 H3A . 0.8400 ?
O3 C19 . 1.394(5) ?
N6 C9 . 1.342(5) ?
N6 C10 . 1.362(4) ?
C9 C8 . 1.465(5) ?
C8 C7 . 1.385(5) ?
C14 C13 . 1.382(5) ?
C14 C15 . 1.401(5) ?
C4 C5 . 1.398(5) ?
C16 H16 . 0.9500 ?
C16 C11 . 1.420(5) ?
C16 C15 . 1.383(5) ?
C3 H3 . 0.9500 ?
C3 C2 . 1.363(5) ?
C12 H12 . 0.9500 ?
C12 C13 . 1.380(5) ?
C12 C11 . 1.389(5) ?
C7 H7 . 0.9500 ?
C7 C6 . 1.369(5) ?
C10 C11 . 1.458(5) ?
C5 H5 . 0.9500 ?
C5 C6 . 1.386(5) ?
C1 H1 . 0.9500 ?
C1 C2 . 1.408(6) ?
C13 H13 . 0.9500 ?
C2 H2 . 0.9500 ?
C6 H6 . 0.9500 ?
C20 H20 . 1.0000 ?
C17 H17A . 0.9800 ?
C17 H17B . 0.9800 ?
C17 H17C . 0.9800 ?
C19 H19A . 0.9800 ?
C19 H19B . 0.9800 ?
C19 H19C . 0.9800 ?
C18 H18A . 0.9800 ?
C18 H18B . 0.9800 ?
C18 H18C . 0.9800 ?

loop_
_geom_hbond_atom_site_label_D
_geom_hbond_atom_site_label_H
_geom_hbond_atom_site_label_A
_geom_hbond_site_symmetry_A
_geom_hbond_distance_DH
_geom_hbond_distance_HA
_geom_hbond_distance_DA
_geom_hbond_angle_DHA
C2 H2 C14 3_666 0.95 2.85 3.676(5) 146
C2 H2 C15 3_666 0.95 2.64 3.585(5) 171
C7 H7 C1 6_657 0.95 2.81 3.705(5) 158
C1 H1 N6 6_567 0.95 2.34 3.267(5) 166
C12 H12 C9 8_755 0.95 2.85 3.541(5) 130
C20 H20 O1 . 1.00 2.28 3.115(6) 141
C20 H20 O2 . 1.00 2.39 3.179(6) 135
O3 H3A N5 . 0.84 1.94 2.775(4) 177
C3 H3 O3 6_667 0.95 2.33 3.238(5) 161
C5 H5 O3 6_667 0.95 2.47 3.401(6) 167

loop_
_geom_torsion_atom_site_label_1
_geom_torsion_atom_site_label_2
_geom_torsion_atom_site_label_3
_geom_torsion_atom_site_label_4
_geom_torsion_site_symmetry_1
_geom_torsion_site_symmetry_2
_geom_torsion_site_symmetry_3
_geom_torsion_site_symmetry_4
_geom_torsion
_geom_torsion_publ_flag
Fe1 N3 C8 C9 . . . . -0.6(4) ?
Fe1 N3 C8 C7 . . . . 175.9(3) ?
Fe1 N3 C4 N2 . . . . 5.5(5) ?
Fe1 N3 C4 C5 . . . . -174.9(3) ?
Fe1 N4 N5 C10 . . . . -172.7(3) ?
Fe1 N4 C9 N6 . . . . 173.7(3) ?
Fe1 N4 C9 C8 . . . . -9.8(4) ?
Fe1 N1 C1 C2 . . . . 175.1(3) ?
N3 C8 C7 C6 . . . . -0.2(6) ?
N3 C4 C5 C6 . . . . -1.6(6) ?
O1 C14 C13 C12 . . . . -179.6(4) ?
O1 C14 C15 O2 . . . . -0.2(5) ?
O1 C14 C15 C16 . . . . 179.2(4) ?
N4 N5 C10 N6 . . . . 1.2(4) ?
N4 N5 C10 C11 . . . . -177.4(3) ?
N4 C9 C8 N3 . . . . 6.9(5) ?
N4 C9 C8 C7 . . . . -169.4(4) ?
N2 N1 C1 C2 . . . . 0.4(5) ?
N2 C4 C5 C6 . . . . 178.0(4) ?
N2 C3 C2 C1 . . . . -0.2(5) ?
N5 N4 C9 N6 . . . . -0.8(4) ?
N5 N4 C9 C8 . . . . 175.8(3) ?
N5 C10 C11 C16 . . . . 17.2(6) ?
N5 C10 C11 C12 . . . . -164.6(4) ?
N1 N2 C4 N3 . . . . -2.5(5) ?
N1 N2 C4 C5 . . . . 177.9(4) ?
N1 N2 C3 C2 . . . . 0.4(5) ?
N1 C1 C2 C3 . . . . -0.2(5) ?
N6 C9 C8 N3 . . . . -177.1(4) ?
N6 C9 C8 C7 . . . . 6.6(7) ?
N6 C10 C11 C16 . . . . -161.3(4) ?
N6 C10 C11 C12 . . . . 16.9(6) ?
C9 N4 N5 C10 . . . . -0.3(4) ?
C9 N6 C10 N5 . . . . -1.6(4) ?
C9 N6 C10 C11 . . . . 177.0(4) ?
C9 C8 C7 C6 . . . . 175.8(4) ?
C8 N3 C4 N2 . . . . -177.7(3) ?
C8 N3 C4 C5 . . . . 1.9(6) ?
C8 C7 C6 C5 . . . . 0.5(7) ?
C4 N3 C8 C9 . . . . -177.6(3) ?
C4 N3 C8 C7 . . . . -1.0(6) ?
C4 N2 N1 Fe1 . . . . -1.3(4) ?
C4 N2 N1 C1 . . . . 175.1(3) ?
C4 N2 C3 C2 . . . . -174.5(4) ?
C4 C5 C6 C7 . . . . 0.3(7) ?
C3 N2 N1 Fe1 . . . . -176.9(3) ?
C3 N2 N1 C1 . . . . -0.5(4) ?
C3 N2 C4 N3 . . . . 172.2(4) ?
C3 N2 C4 C5 . . . . -7.4(7) ?
C10 N6 C9 N4 . . . . 1.4(4) ?
C10 N6 C9 C8 . . . . -174.7(4) ?
C13 C14 C15 O2 . . . . -179.3(4) ?
C13 C14 C15 C16 . . . . 0.1(6) ?
C13 C12 C11 C16 . . . . 0.0(6) ?
C13 C12 C11 C10 . . . . -178.2(4) ?
C11 C16 C15 O2 . . . . 179.9(4) ?
C11 C16 C15 C14 . . . . 0.5(6) ?
C11 C12 C13 C14 . . . . 0.6(6) ?
C15 C14 C13 C12 . . . . -0.6(6) ?
C15 C16 C11 C12 . . . . -0.6(6) ?
C15 C16 C11 C10 . . . . 177.7(4) ?
C17 O1 C14 C13 . . . . 3.5(6) ?
C17 O1 C14 C15 . . . . -175.5(4) ?
C18 O2 C15 C14 . . . . 179.0(4) ?
C18 O2 C15 C16 . . . . -0.4(6) ?

_cod_database_fobs_code 2312388
